data_4123527
loop_
_publ_author_name
'Yu, Jiancan'
'Cui, Yuanjing'
'Wu, Chuan-De'
'Yang, Yu'
'Chen, Banglin'
'Qian, Guodong'

_publ_section_title
;
 Two-photon responsive metal-organic framework.
;
_journal_issue 12
_journal_name_full 'Journal of the American Chemical Society'
_journal_page_first 4026
_journal_page_last 4029
_journal_paper_doi 10.1021/ja512552g
_journal_volume 137
_journal_year 2015
_chemical_formula_sum 'C21 H13 N O10 Zn2'
_chemical_formula_weight 570.06
_chemical_name_systematic
; 
 ? 
;
_space_group_IT_number 166
_symmetry_cell_setting hexagonal
_symmetry_space_group_name_Hall '-R 3 2"'
_symmetry_space_group_name_H-M 'R -3 m :H'
_atom_sites_solution_hydrogens geom
_atom_sites_solution_primary direct
_atom_sites_solution_secondary difmap
_audit_creation_method SHELXL-97
_cell_angle_alpha 90.00
_cell_angle_beta 90.00
_cell_angle_gamma 120.00
_cell_formula_units_Z 9
_cell_length_a 19.1593(12)
_cell_length_b 19.1593(12)
_cell_length_c 37.391(3)
_cell_measurement_reflns_used 10343
_cell_measurement_temperature 293(2)
_cell_measurement_theta_max 25.06
_cell_measurement_theta_min 3.27
_cell_volume 11886.6(14)
_computing_cell_refinement 'CrysAlisPro (Oxford Diffraction Ltd., 2010)'
_computing_data_collection 'CrysAlisPro (Oxford Diffraction Ltd., 2010)'
_computing_data_reduction 'CrysAlisPro (Oxford Diffraction Ltd., 2010)'
_computing_structure_refinement 'SHELXL-97 (Sheldrick, 1997)'
_computing_structure_solution 'SHELXS-97 (Sheldrick, 1990)'
_diffrn_ambient_temperature 293(2)
_diffrn_detector_area_resol_mean 10.3592
_diffrn_measured_fraction_theta_full 0.996
_diffrn_measured_fraction_theta_max 0.996
_diffrn_measurement_device_type 'Xcalibur, Atlas, Gemini ultra'
_diffrn_measurement_method '\w scans'
_diffrn_radiation_monochromator graphite
_diffrn_radiation_source 'fine-focus sealed tube'
_diffrn_radiation_type MoK\a
_diffrn_radiation_wavelength 0.71073
_diffrn_reflns_av_R_equivalents 0.0521
_diffrn_reflns_av_sigmaI/netI 0.0639
_diffrn_reflns_limit_h_max 18
_diffrn_reflns_limit_h_min -21
_diffrn_reflns_limit_k_max 21
_diffrn_reflns_limit_k_min -22
_diffrn_reflns_limit_l_max 44
_diffrn_reflns_limit_l_min -43
_diffrn_reflns_number 10343
_diffrn_reflns_theta_full 25.06
_diffrn_reflns_theta_max 25.06
_diffrn_reflns_theta_min 3.27
_diffrn_standards_interval_count none
_diffrn_standards_interval_time none
_diffrn_standards_number none
_exptl_absorpt_coefficient_mu 0.932
_exptl_absorpt_correction_T_max 0.903
_exptl_absorpt_correction_T_min 0.722
_exptl_absorpt_correction_type empirical
_exptl_absorpt_process_details CrysAlisPro
_exptl_crystal_colour colorless
_exptl_crystal_density_diffrn 0.717
_exptl_crystal_density_method 'not measured'
_exptl_crystal_description block
_exptl_crystal_F_000 2574
_exptl_crystal_size_max 0.45
_exptl_crystal_size_mid 0.30
_exptl_crystal_size_min 0.11
_platon_squeeze_details
;
;
_refine_diff_density_max 0.384
_refine_diff_density_min -0.340
_refine_diff_density_rms 0.057
_refine_ls_extinction_method none
_refine_ls_goodness_of_fit_ref 1.169
_refine_ls_hydrogen_treatment constr
_refine_ls_matrix_type full
_refine_ls_number_parameters 94
_refine_ls_number_reflns 2569
_refine_ls_number_restraints 0
_refine_ls_restrained_S_all 1.169
_refine_ls_R_factor_all 0.0683
_refine_ls_R_factor_gt 0.0463
_refine_ls_shift/su_max 0.000
_refine_ls_shift/su_mean 0.000
_refine_ls_structure_factor_coef Fsqd
_refine_ls_weighting_details 'calc w=1/[\s^2^(Fo^2^)+(0.0388P)^2^+0.0000P] where P=(Fo^2^+2Fc^2^)/3'
_refine_ls_weighting_scheme calc
_refine_ls_wR_factor_gt 0.1189
_refine_ls_wR_factor_ref 0.1284
_reflns_number_gt 1744
_reflns_number_total 2569
_reflns_threshold_expression >2sigma(I)
_cod_data_source_file ja512552g_si_003.cif
_cod_data_source_block ZJU-56-0.20
_cod_depositor_comments
;
The following automatic conversions were performed:

'_symmetry_cell_setting' value 'Hexagonal' changed to 'hexagonal'
according to
/usr/data/users/saulius/crontab/automatic-downloads/rss-feeds/ACS/lib/dictionaries/cif_core.dic
dictionary named 'cif_core.dic' version 2.4.2 from 2011-04-26.

Automatic conversion script
Id: cif_fix_values 3105 2015-03-04 15:46:00Z robertas 

 Adding full bibliography for 4123527--4123528.cif.
;
_cod_original_cell_volume 11886.4(14)
_cod_original_sg_symbol_H-M R-3m
_cod_database_code 4123527

loop_
_symmetry_equiv_pos_as_xyz
'x, y, z'
'-y, x-y, z'
'-x+y, -x, z'
'y, x, -z'
'x-y, -y, -z'
'-x, -x+y, -z'
'x+2/3, y+1/3, z+1/3'
'-y+2/3, x-y+1/3, z+1/3'
'-x+y+2/3, -x+1/3, z+1/3'
'y+2/3, x+1/3, -z+1/3'
'x-y+2/3, -y+1/3, -z+1/3'
'-x+2/3, -x+y+1/3, -z+1/3'
'x+1/3, y+2/3, z+2/3'
'-y+1/3, x-y+2/3, z+2/3'
'-x+y+1/3, -x+2/3, z+2/3'
'y+1/3, x+2/3, -z+2/3'
'x-y+1/3, -y+2/3, -z+2/3'
'-x+1/3, -x+y+2/3, -z+2/3'
'-x, -y, -z'
'y, -x+y, -z'
'x-y, x, -z'
'-y, -x, z'
'-x+y, y, z'
'x, x-y, z'
'-x+2/3, -y+1/3, -z+1/3'
'y+2/3, -x+y+1/3, -z+1/3'
'x-y+2/3, x+1/3, -z+1/3'
'-y+2/3, -x+1/3, z+1/3'
'-x+y+2/3, y+1/3, z+1/3'
'x+2/3, x-y+1/3, z+1/3'
'-x+1/3, -y+2/3, -z+2/3'
'y+1/3, -x+y+2/3, -z+2/3'
'x-y+1/3, x+2/3, -z+2/3'
'-y+1/3, -x+2/3, z+2/3'
'-x+y+1/3, y+2/3, z+2/3'
'x+1/3, x-y+2/3, z+2/3'

loop_
_atom_site_label
_atom_site_type_symbol
_atom_site_fract_x
_atom_site_fract_y
_atom_site_fract_z
_atom_site_U_iso_or_equiv
_atom_site_adp_type
_atom_site_occupancy
_atom_site_symmetry_multiplicity
_atom_site_calc_flag
_atom_site_refinement_flags
_atom_site_disorder_assembly
_atom_site_disorder_group
Zn1 Zn 0.04867(3) 0.524334(16) 0.033526(12) 0.0540(2) Uani 1 2 d S . .
O1 O 0.11349(16) 0.62982(15) 0.00677(7) 0.0806(8) Uani 1 1 d . . .
O2 O 0.03713(16) 0.59152(17) -0.04254(7) 0.0862(9) Uani 1 1 d . . .
O3 O 0.0975(3) 0.54875(13) 0.08195(9) 0.1062(15) Uani 1 2 d S . .
C1 C 0.0982(2) 0.6409(2) -0.02460(11) 0.0705(11) Uani 1 1 d . . .
C2 C 0.22526(17) 0.77474(17) -0.02470(13) 0.0704(15) Uani 1 2 d S . .
H2A H 0.2343 0.7657 -0.0011 0.084 Uiso 1 2 calc SR . .
C3 C 0.1555(2) 0.7182(2) -0.04196(9) 0.0706(11) Uani 1 1 d . . .
C4 C 0.1410(2) 0.7345(3) -0.07724(10) 0.0865(13) Uani 1 1 d . . .
H4A H 0.0936 0.6977 -0.0887 0.104 Uiso 1 1 calc R . .
C5 C 0.1959(2) 0.8041(2) -0.09522(15) 0.0852(19) Uani 1 2 d S A .
C6 C 0.1808(3) 0.8192(3) -0.13197(16) 0.095(2) Uani 1 2 d S . .
C7 C 0.2061(7) 0.8914(6) -0.1437(3) 0.108(4) Uani 0.38 1 d P A 1
N1 N 0.2417(7) 0.8557(8) -0.1546(3) 0.113(4) Uani 0.13 1 d P A 1
C7' C 0.2417(7) 0.8557(8) -0.1546(3) 0.113(4) Uani 0.38 1 d P A 2
N1' N 0.2061(7) 0.8914(6) -0.1437(3) 0.108(4) Uani 0.13 1 d P A 2

loop_
_atom_site_aniso_label
_atom_site_aniso_U_11
_atom_site_aniso_U_22
_atom_site_aniso_U_33
_atom_site_aniso_U_23
_atom_site_aniso_U_13
_atom_site_aniso_U_12
Zn1 0.0450(4) 0.0646(4) 0.0459(3) -0.00215(11) -0.0043(2) 0.02251(19)
O1 0.0758(19) 0.0720(19) 0.0743(17) 0.0150(14) -0.0004(14) 0.0222(15)
O2 0.0660(18) 0.0730(19) 0.0837(18) 0.0149(14) -0.0011(14) 0.0079(16)
O3 0.096(3) 0.142(3) 0.065(2) -0.0130(11) -0.026(2) 0.0479(16)
C1 0.060(3) 0.067(3) 0.073(3) 0.012(2) 0.009(2) 0.024(2)
C2 0.068(3) 0.068(3) 0.061(3) 0.0035(14) -0.0035(14) 0.023(3)
C3 0.061(2) 0.067(3) 0.064(2) 0.0088(19) -0.0014(18) 0.017(2)
C4 0.068(3) 0.070(3) 0.083(3) 0.008(2) -0.014(2) 0.005(2)
C5 0.076(3) 0.076(3) 0.072(4) 0.0148(17) -0.0148(17) 0.013(3)
C6 0.079(3) 0.079(3) 0.074(4) 0.015(2) -0.015(2) 0.000(4)
C7 0.114(9) 0.081(7) 0.085(7) 0.022(6) -0.029(6) 0.014(6)
N1 0.093(8) 0.115(9) 0.085(7) 0.014(6) -0.002(6) 0.018(7)
C7' 0.093(8) 0.115(9) 0.085(7) 0.014(6) -0.002(6) 0.018(7)
N1' 0.114(9) 0.081(7) 0.085(7) 0.022(6) -0.029(6) 0.014(6)

loop_
_atom_type_symbol
_atom_type_description
_atom_type_scat_dispersion_real
_atom_type_scat_dispersion_imag
_atom_type_scat_source
C C 0.0033 0.0016 'International Tables Vol C Tables 4.2.6.8 and 6.1.1.4'
H H 0.0000 0.0000 'International Tables Vol C Tables 4.2.6.8 and 6.1.1.4'
N N 0.0061 0.0033 'International Tables Vol C Tables 4.2.6.8 and 6.1.1.4'
O O 0.0106 0.0060 'International Tables Vol C Tables 4.2.6.8 and 6.1.1.4'
Zn Zn 0.2839 1.4301 'International Tables Vol C Tables 4.2.6.8 and 6.1.1.4'

loop_
_geom_angle_atom_site_label_1
_geom_angle_atom_site_label_2
_geom_angle_atom_site_label_3
_geom_angle
_geom_angle_site_symmetry_1
_geom_angle_site_symmetry_3
O3 Zn1 O2 97.77(12) . 19_565
O3 Zn1 O2 97.77(12) . 6
O2 Zn1 O2 87.39(17) 19_565 6
O3 Zn1 O1 103.51(11) . 24_565
O2 Zn1 O1 88.76(12) 19_565 24_565
O2 Zn1 O1 158.70(10) 6 24_565
O3 Zn1 O1 103.50(12) . .
O2 Zn1 O1 158.70(10) 19_565 .
O2 Zn1 O1 88.76(12) 6 .
O1 Zn1 O1 87.25(16) 24_565 .
O3 Zn1 Zn1 171.32(13) . 19_565
O2 Zn1 Zn1 76.06(8) 19_565 19_565
O2 Zn1 Zn1 76.06(8) 6 19_565
O1 Zn1 Zn1 82.68(7) 24_565 19_565
O1 Zn1 Zn1 82.68(7) . 19_565
C1 O1 Zn1 123.5(2) . .
C1 O2 Zn1 132.2(3) . 19_565
O1 C1 O2 125.1(4) . .
O1 C1 C3 117.4(4) . .
O2 C1 C3 117.4(3) . .
C3 C2 C3 121.2(5) . 22_665
C2 C3 C4 118.7(4) . .
C2 C3 C1 121.3(3) . .
C4 C3 C1 120.0(3) . .
C5 C4 C3 121.6(4) . .
C4 C5 C4 118.1(5) . 22_665
C4 C5 C6 120.9(3) . .
C4 C5 C6 120.9(3) 22_665 .
N1' C6 C7 0.0(12) 22_665 22_665
N1' C6 C7 92.7(12) 22_665 .
C7 C6 C7 92.7(12) 22_665 .
N1' C6 N1 118.5(7) 22_665 .
C7 C6 N1 118.5(7) 22_665 .
C7 C6 N1 57.2(6) . .
N1' C6 C7' 57.2(6) 22_665 22_665
C7 C6 C7' 57.2(6) 22_665 22_665
C7 C6 C7' 118.5(7) . 22_665
N1 C6 C7' 89.6(12) . 22_665
N1' C6 N1 57.2(6) 22_665 22_665
C7 C6 N1 57.2(6) 22_665 22_665
C7 C6 N1 118.5(7) . 22_665
N1 C6 N1 89.6(12) . 22_665
C7' C6 N1 0.0(18) 22_665 22_665
N1' C6 C5 121.6(6) 22_665 .
C7 C6 C5 121.6(6) 22_665 .
C7 C6 C5 121.6(6) . .
N1 C6 C5 119.7(7) . .
C7' C6 C5 119.7(7) 22_665 .
N1 C6 C5 119.7(7) 22_665 .
N1 C7 C6 62.7(8) . .
N1 C7 N1 94.2(13) . 16_454
C6 C7 N1 123.2(10) . 16_454
N1 C7 C7 51.1(9) . 16_454
C6 C7 C7 96.6(11) . 16_454
N1 C7 C7 43.0(7) 16_454 16_454
N1 C7 C7 89.9(8) . 22_665
C6 C7 C7 43.7(6) . 22_665
N1 C7 C7 89.9(7) 16_454 22_665
C7 C7 C7 90.004(1) 16_454 22_665
C7 N1 C6 60.1(8) . .
C7 N1 C7 85.8(13) . 16_454
C6 N1 C7 117.9(11) . 16_454
C7 N1 N1 90.1(8) . 22_665
C6 N1 N1 45.2(6) . 22_665
C7 N1 N1 90.1(7) 16_454 22_665

loop_
_geom_bond_atom_site_label_1
_geom_bond_atom_site_label_2
_geom_bond_distance
_geom_bond_site_symmetry_2
Zn1 O3 1.984(3) .
Zn1 O2 2.023(3) 19_565
Zn1 O2 2.023(3) 6
Zn1 O1 2.029(2) 24_565
Zn1 O1 2.029(2) .
Zn1 Zn1 2.9823(10) 19_565
O1 C1 1.253(4) .
O2 C1 1.268(4) .
O2 Zn1 2.023(3) 19_565
C1 C3 1.481(5) .
C2 C3 1.389(4) .
C2 C3 1.389(4) 22_665
C3 C4 1.415(5) .
C4 C5 1.391(4) .
C5 C4 1.391(4) 22_665
C5 C6 1.463(7) .
C6 N1' 1.291(11) 22_665
C6 C7 1.291(11) 22_665
C6 C7 1.292(11) .
C6 N1 1.323(11) .
C6 C7' 1.323(11) 22_665
C6 N1 1.323(11) 22_665
C7 N1 1.251(14) .
C7 N1 1.428(10) 16_454
C7 C7 1.83(2) 16_454
C7 C7 1.87(2) 22_665
N1 C7 1.428(10) 16_454
N1 N1 1.87(2) 22_665

loop_
_platon_squeeze_void_nr
_platon_squeeze_void_average_x
_platon_squeeze_void_average_y
_platon_squeeze_void_average_z
_platon_squeeze_void_volume
_platon_squeeze_void_count_electrons
_platon_squeeze_void_content
1 -0.042 -0.026 -0.003 8145 799 ' '
